data_7151822
loop_
_publ_author_name
'Wu, Yan-Chao'
'Li, Hui-Jing'
'Liu, Li'
'Liu, Zhe'
'Wang, Dong'
'Chen, Yong-Jun'

_publ_section_title
;
 Cascade reaction of \b,\g-unsaturated \a-ketoesters with phenols in
 trityl chloride/TFA system. Highly selective synthesis of
 4-aryl-2H-chromenes and their applications.
;
_journal_issue 8
_journal_name_full 'Organic &amp; biomolecular chemistry'
_journal_page_first 2868
_journal_page_last 2877
_journal_paper_doi 10.1039/c0ob01143f
_journal_volume 9
_journal_year 2011
_chemical_formula_sum 'C28 H29 N O3'
_chemical_formula_weight 427.52
_chemical_name_systematic
;
?
;
_space_group_IT_number 19
_symmetry_cell_setting orthorhombic
_symmetry_space_group_name_Hall 'P 2ac 2ab'
_symmetry_space_group_name_H-M 'P 21 21 21'
_atom_sites_solution_hydrogens geom
_atom_sites_solution_primary direct
_atom_sites_solution_secondary difmap
_audit_creation_method SHELXL-97
_cell_angle_alpha 90.00
_cell_angle_beta 90.00
_cell_angle_gamma 90.00
_cell_formula_units_Z 4
_cell_length_a 6.0368(12)
_cell_length_b 13.398(3)
_cell_length_c 29.789(6)
_cell_measurement_reflns_used 18931
_cell_measurement_temperature 293(2)
_cell_measurement_theta_max 27.47
_cell_measurement_theta_min 1.37
_cell_volume 2409.4(9)
_computing_cell_refinement 'Rapid auto(Rigaku 2001)'
_computing_data_collection 'Rapid auto(Rigaku 2001)'
_computing_data_reduction 'Rapid auto(Rigaku 2001)'
_computing_structure_refinement 'SHELXL-97 (Sheldrick, 1997)'
_computing_structure_solution 'SHELXS-97 (Sheldrick, 1990)'
_diffrn_ambient_temperature 293(2)
_diffrn_measured_fraction_theta_full 0.987
_diffrn_measured_fraction_theta_max 0.987
_diffrn_measurement_device_type 'Rigaku Raxis Rapid IP'
_diffrn_measurement_method oscillation
_diffrn_radiation_monochromator graphite
_diffrn_radiation_source 'Rotating Anode'
_diffrn_radiation_type MoK\a
_diffrn_radiation_wavelength 0.71073
_diffrn_reflns_av_R_equivalents 0.0473
_diffrn_reflns_av_sigmaI/netI 0.0582
_diffrn_reflns_limit_h_max 7
_diffrn_reflns_limit_h_min -6
_diffrn_reflns_limit_k_max 17
_diffrn_reflns_limit_k_min -16
_diffrn_reflns_limit_l_max 38
_diffrn_reflns_limit_l_min -36
_diffrn_reflns_number 18931
_diffrn_reflns_theta_full 27.47
_diffrn_reflns_theta_max 27.47
_diffrn_reflns_theta_min 1.37
_exptl_absorpt_coefficient_mu 0.076
_exptl_absorpt_correction_T_max 0.9943
_exptl_absorpt_correction_T_min 0.9455
_exptl_absorpt_correction_type empirical
_exptl_absorpt_process_details abscor
_exptl_crystal_colour colorless
_exptl_crystal_density_diffrn 1.179
_exptl_crystal_density_method 'not measured'
_exptl_crystal_description platelet
_exptl_crystal_F_000 912
_exptl_crystal_size_max 0.75
_exptl_crystal_size_mid 0.28
_exptl_crystal_size_min 0.08
_refine_diff_density_max 0.314
_refine_diff_density_min -0.323
_refine_diff_density_rms 0.122
_refine_ls_abs_structure_details 'Flack H D (1983), Acta Cryst. A39, 876-881'
_refine_ls_abs_structure_Flack -1(2)
_refine_ls_extinction_method none
_refine_ls_goodness_of_fit_ref 1.010
_refine_ls_hydrogen_treatment mixed
_refine_ls_matrix_type full
_refine_ls_number_parameters 289
_refine_ls_number_reflns 3133
_refine_ls_number_restraints 0
_refine_ls_restrained_S_all 1.010
_refine_ls_R_factor_all 0.0698
_refine_ls_R_factor_gt 0.0436
_refine_ls_shift/su_max 0.000
_refine_ls_shift/su_mean 0.000
_refine_ls_structure_factor_coef Fsqd
_refine_ls_weighting_details 'calc w=1/[\s^2^(Fo^2^)+(0.0619P)^2^+0.0000P] where P=(Fo^2^+2Fc^2^)/3'
_refine_ls_weighting_scheme calc
_refine_ls_wR_factor_gt 0.1095
_refine_ls_wR_factor_ref 0.1307
_reflns_number_gt 2054
_reflns_number_total 3133
_reflns_threshold_expression >2sigma(I)
_cod_data_source_file c0ob01143f.txt
_cod_data_source_block 6a
_cod_depositor_comments
;
The following automatic conversions were performed:
'_symmetry_cell_setting' value 'Orthorhombic' changed to 'orthorhombic'
according to '/home/saulius/struct/CIF-dictionaries/cif_core.dic'
dictionary named 'cif_core.dic' version 2.4.1 from 2010-06-29.

Automatic conversion script
Id: cif_fix_enum 1555 2011-01-17 13:19:09Z saulius 
;
_cod_original_cell_volume 2409.3(8)
_cod_original_sg_symbol_H-M P2(1)2(1)2(1)
_cod_database_code 7151822

loop_
_symmetry_equiv_pos_as_xyz
'x, y, z'
'-x+1/2, -y, z+1/2'
'-x, y+1/2, -z+1/2'
'x+1/2, -y+1/2, -z'

loop_
_atom_site_label
_atom_site_type_symbol
_atom_site_fract_x
_atom_site_fract_y
_atom_site_fract_z
_atom_site_U_iso_or_equiv
_atom_site_adp_type
_atom_site_occupancy
_atom_site_symmetry_multiplicity
_atom_site_calc_flag
_atom_site_refinement_flags
_atom_site_disorder_assembly
_atom_site_disorder_group
O1 O 0.1746(4) 0.62376(18) 0.24613(7) 0.0665(6) Uani 1 1 d . . .
O2 O 0.4541(3) 0.7217(2) 0.22672(9) 0.0748(7) Uani 1 1 d . . .
O3 O 0.1963(3) 0.85279(15) 0.18820(6) 0.0551(6) Uani 1 1 d . . .
N1 N -0.0855(4) 0.79798(19) 0.23803(7) 0.0497(6) Uani 1 1 d . . .
H1A H -0.2222 0.7940 0.2301 0.060 Uiso 1 1 calc R . .
C1 C 0.3279(6) 0.5543(3) 0.26599(13) 0.0821(11) Uani 1 1 d . . .
H1B H 0.2476 0.4992 0.2786 0.123 Uiso 1 1 calc R . .
H1C H 0.4107 0.5872 0.2892 0.123 Uiso 1 1 calc R . .
H1D H 0.4277 0.5301 0.2434 0.123 Uiso 1 1 calc R . .
C2 C 0.2611(5) 0.7043(3) 0.22737(9) 0.0500(7) Uani 1 1 d . . .
C3 C 0.0783(4) 0.7680(2) 0.20615(9) 0.0457(7) Uani 1 1 d . . .
C4 C -0.0370(5) 0.7120(2) 0.16916(9) 0.0473(7) Uani 1 1 d . . .
H4A H -0.0498 0.6429 0.1707 0.057 Uiso 1 1 calc R . .
C5 C -0.1201(5) 0.7610(2) 0.13453(9) 0.0438(7) Uani 1 1 d . . .
C6 C -0.2527(5) 0.7106(2) 0.09888(9) 0.0465(7) Uani 1 1 d . . .
C7 C -0.4513(6) 0.6663(3) 0.10917(13) 0.0731(10) Uani 1 1 d . . .
H7A H -0.5038 0.6677 0.1385 0.088 Uiso 1 1 calc R . .
C8 C -0.5736(7) 0.6193(3) 0.07595(17) 0.0980(14) Uani 1 1 d . . .
H8A H -0.7084 0.5895 0.0829 0.118 Uiso 1 1 calc R . .
C9 C -0.4962(10) 0.6170(3) 0.03317(17) 0.0978(16) Uani 1 1 d . . .
H9A H -0.5793 0.5859 0.0109 0.117 Uiso 1 1 calc R . .
C10 C -0.2996(9) 0.6592(3) 0.02257(12) 0.0827(13) Uani 1 1 d . . .
H10A H -0.2470 0.6561 -0.0067 0.099 Uiso 1 1 calc R . .
C11 C -0.1763(6) 0.7072(2) 0.05542(10) 0.0604(9) Uani 1 1 d . . .
H11A H -0.0421 0.7371 0.0480 0.072 Uiso 1 1 calc R . .
C12 C -0.0850(5) 0.8698(2) 0.13136(9) 0.0472(7) Uani 1 1 d . . .
C13 C -0.2010(5) 0.9316(2) 0.10249(10) 0.0489(7) Uani 1 1 d . . .
H13A H -0.3090 0.9038 0.0840 0.059 Uiso 1 1 calc R . .
C14 C -0.1614(5) 1.0339(2) 0.10010(10) 0.0517(8) Uani 1 1 d . . .
C15 C 0.0042(6) 1.0714(3) 0.12778(11) 0.0652(9) Uani 1 1 d . . .
H15A H 0.0373 1.1391 0.1266 0.078 Uiso 1 1 calc R . .
C16 C 0.1204(6) 1.0117(2) 0.15682(11) 0.0645(9) Uani 1 1 d . . .
H16A H 0.2297 1.0394 0.1750 0.077 Uiso 1 1 calc R . .
C17 C 0.0759(5) 0.9112(2) 0.15923(9) 0.0501(7) Uani 1 1 d . . .
C18 C -0.2899(6) 1.1035(2) 0.06894(11) 0.0574(8) Uani 1 1 d . . .
C19 C -0.4033(7) 1.1854(3) 0.09674(13) 0.0805(11) Uani 1 1 d . . .
H19A H -0.2940 1.2207 0.1140 0.121 Uiso 1 1 calc R . .
H19B H -0.5095 1.1556 0.1166 0.121 Uiso 1 1 calc R . .
H19C H -0.4773 1.2312 0.0770 0.121 Uiso 1 1 calc R . .
C20 C -0.1316(7) 1.1523(3) 0.03562(13) 0.0816(11) Uani 1 1 d . . .
H20A H -0.0607 1.1016 0.0179 0.122 Uiso 1 1 calc R . .
H20B H -0.0214 1.1896 0.0517 0.122 Uiso 1 1 calc R . .
H20C H -0.2129 1.1963 0.0163 0.122 Uiso 1 1 calc R . .
C21 C -0.4716(7) 1.0494(2) 0.04289(12) 0.0707(10) Uani 1 1 d . . .
H21A H -0.4065 0.9979 0.0248 0.106 Uiso 1 1 calc R . .
H21B H -0.5477 1.0961 0.0239 0.106 Uiso 1 1 calc R . .
H21C H -0.5748 1.0202 0.0636 0.106 Uiso 1 1 calc R . .
C22 C -0.0391(5) 0.8334(2) 0.28134(9) 0.0444(7) Uani 1 1 d . . .
C23 C 0.1589(5) 0.8786(2) 0.29251(10) 0.0541(8) Uani 1 1 d . . .
H23A H 0.2688 0.8865 0.2709 0.065 Uiso 1 1 calc R . .
C24 C 0.1931(6) 0.9119(2) 0.33588(10) 0.0561(8) Uani 1 1 d . . .
H24A H 0.3277 0.9419 0.3429 0.067 Uiso 1 1 calc R . .
C25 C 0.0378(6) 0.9027(2) 0.36882(10) 0.0528(8) Uani 1 1 d . . .
C26 C -0.1626(6) 0.8598(2) 0.35687(10) 0.0585(8) Uani 1 1 d . . .
H26A H -0.2742 0.8547 0.3783 0.070 Uiso 1 1 calc R . .
C27 C -0.2008(5) 0.8243(2) 0.31403(10) 0.0528(8) Uani 1 1 d . . .
H27A H -0.3355 0.7943 0.3071 0.063 Uiso 1 1 calc R . .
C28 C 0.0802(8) 0.9345(2) 0.41683(10) 0.0744(11) Uani 1 1 d . . .
H28A H 0.2266 0.9619 0.4192 0.112 Uiso 1 1 calc R . .
H28B H 0.0674 0.8776 0.4363 0.112 Uiso 1 1 calc R . .
H28C H -0.0265 0.9840 0.4254 0.112 Uiso 1 1 calc R . .

loop_
_atom_site_aniso_label
_atom_site_aniso_U_11
_atom_site_aniso_U_22
_atom_site_aniso_U_33
_atom_site_aniso_U_23
_atom_site_aniso_U_13
_atom_site_aniso_U_12
O1 0.0477(12) 0.0755(15) 0.0763(14) 0.0207(12) -0.0088(12) -0.0072(12)
O2 0.0332(11) 0.1012(19) 0.0901(17) 0.0075(15) -0.0052(11) -0.0099(13)
O3 0.0427(11) 0.0730(13) 0.0496(11) 0.0075(10) -0.0075(10) -0.0227(11)
N1 0.0300(11) 0.0729(16) 0.0463(14) -0.0056(12) -0.0036(11) -0.0087(12)
C1 0.071(2) 0.086(2) 0.090(3) 0.019(2) -0.013(2) 0.007(2)
C2 0.0357(15) 0.074(2) 0.0407(15) -0.0068(15) -0.0008(13) -0.0078(15)
C3 0.0344(14) 0.0619(18) 0.0408(15) 0.0005(13) -0.0028(13) -0.0136(14)
C4 0.0396(14) 0.0562(16) 0.0459(16) -0.0035(14) -0.0042(14) -0.0130(15)
C5 0.0400(14) 0.0514(16) 0.0399(15) -0.0062(13) -0.0019(13) -0.0084(13)
C6 0.0500(15) 0.0442(15) 0.0453(16) -0.0039(13) -0.0116(14) -0.0008(14)
C7 0.0535(19) 0.091(3) 0.074(2) -0.017(2) -0.0080(19) -0.017(2)
C8 0.067(3) 0.107(3) 0.120(4) -0.021(3) -0.031(3) -0.028(3)
C9 0.123(4) 0.075(3) 0.095(3) -0.020(2) -0.066(3) -0.004(3)
C10 0.130(4) 0.067(2) 0.0509(19) -0.0118(18) -0.031(3) 0.022(3)
C11 0.075(2) 0.0592(18) 0.0471(17) 0.0014(15) -0.0122(18) 0.0025(19)
C12 0.0444(16) 0.0560(17) 0.0412(15) -0.0030(14) 0.0007(14) -0.0097(15)
C13 0.0452(15) 0.0544(18) 0.0472(16) -0.0093(13) -0.0043(15) -0.0077(15)
C14 0.0532(17) 0.0528(18) 0.0492(17) -0.0070(14) 0.0058(16) -0.0073(15)
C15 0.071(2) 0.0563(19) 0.068(2) 0.0010(17) -0.001(2) -0.0219(19)
C16 0.060(2) 0.068(2) 0.066(2) -0.0007(18) -0.0088(18) -0.0321(18)
C17 0.0429(16) 0.0648(19) 0.0426(15) 0.0026(14) -0.0009(14) -0.0185(15)
C18 0.0591(19) 0.0506(17) 0.0625(18) -0.0048(15) 0.0057(17) 0.0025(16)
C19 0.078(3) 0.064(2) 0.100(3) -0.018(2) 0.012(2) 0.004(2)
C20 0.087(3) 0.075(2) 0.084(2) 0.021(2) 0.016(2) 0.006(2)
C21 0.076(2) 0.069(2) 0.068(2) -0.0044(18) -0.012(2) 0.015(2)
C22 0.0394(14) 0.0481(16) 0.0457(16) 0.0017(13) -0.0042(14) -0.0004(14)
C23 0.0428(16) 0.0685(19) 0.0511(17) -0.0063(16) -0.0023(15) -0.0115(15)
C24 0.0531(17) 0.0563(18) 0.0588(18) -0.0096(15) -0.0097(17) -0.0068(16)
C25 0.067(2) 0.0418(16) 0.0492(17) -0.0035(14) -0.0067(17) 0.0071(16)
C26 0.064(2) 0.0616(19) 0.0504(18) -0.0003(15) 0.0114(18) -0.0039(18)
C27 0.0435(16) 0.0592(18) 0.0558(18) 0.0009(15) 0.0004(15) -0.0078(15)
C28 0.103(3) 0.064(2) 0.0558(19) -0.0163(16) -0.011(2) 0.005(2)

loop_
_atom_type_symbol
_atom_type_description
_atom_type_scat_dispersion_real
_atom_type_scat_dispersion_imag
_atom_type_scat_source
C C 0.0033 0.0016 'International Tables Vol C Tables 4.2.6.8 and 6.1.1.4'
H H 0.0000 0.0000 'International Tables Vol C Tables 4.2.6.8 and 6.1.1.4'
N N 0.0061 0.0033 'International Tables Vol C Tables 4.2.6.8 and 6.1.1.4'
O O 0.0106 0.0060 'International Tables Vol C Tables 4.2.6.8 and 6.1.1.4'

loop_
_geom_angle_atom_site_label_1
_geom_angle_atom_site_label_2
_geom_angle_atom_site_label_3
_geom_angle
_geom_angle_site_symmetry_1
_geom_angle_site_symmetry_3
_geom_angle_publ_flag
C2 O1 C1 116.6(2) . . ?
C17 O3 C3 114.9(2) . . ?
C22 N1 C3 124.6(2) . . ?
O2 C2 O1 123.7(3) . . ?
O2 C2 C3 126.1(3) . . ?
O1 C2 C3 110.2(2) . . ?
N1 C3 O3 111.5(2) . . ?
N1 C3 C4 107.9(2) . . ?
O3 C3 C4 110.5(2) . . ?
N1 C3 C2 112.4(2) . . ?
O3 C3 C2 103.7(2) . . ?
C4 C3 C2 111.0(2) . . ?
C5 C4 C3 120.0(3) . . ?
C4 C5 C12 119.1(3) . . ?
C4 C5 C6 122.3(3) . . ?
C12 C5 C6 118.6(2) . . ?
C7 C6 C11 119.3(3) . . ?
C7 C6 C5 120.4(3) . . ?
C11 C6 C5 120.3(3) . . ?
C6 C7 C8 120.2(4) . . ?
C9 C8 C7 119.8(4) . . ?
C10 C9 C8 120.8(4) . . ?
C9 C10 C11 120.0(4) . . ?
C6 C11 C10 120.0(4) . . ?
C13 C12 C17 119.0(3) . . ?
C13 C12 C5 123.9(3) . . ?
C17 C12 C5 117.1(3) . . ?
C12 C13 C14 122.2(3) . . ?
C15 C14 C13 116.6(3) . . ?
C15 C14 C18 120.4(3) . . ?
C13 C14 C18 123.0(3) . . ?
C16 C15 C14 122.1(3) . . ?
C15 C16 C17 120.3(3) . . ?
O3 C17 C16 119.2(3) . . ?
O3 C17 C12 121.1(3) . . ?
C16 C17 C12 119.7(3) . . ?
C20 C18 C21 108.8(3) . . ?
C20 C18 C14 109.8(3) . . ?
C21 C18 C14 112.6(2) . . ?
C20 C18 C19 108.9(3) . . ?
C21 C18 C19 107.0(3) . . ?
C14 C18 C19 109.6(3) . . ?
C23 C22 C27 118.7(3) . . ?
C23 C22 N1 122.9(3) . . ?
C27 C22 N1 118.5(3) . . ?
C22 C23 C24 119.8(3) . . ?
C25 C24 C23 122.7(3) . . ?
C24 C25 C26 116.9(3) . . ?
C24 C25 C28 122.6(3) . . ?
C26 C25 C28 120.5(3) . . ?
C27 C26 C25 121.7(3) . . ?
C26 C27 C22 120.1(3) . . ?

loop_
_geom_bond_atom_site_label_1
_geom_bond_atom_site_label_2
_geom_bond_distance
_geom_bond_site_symmetry_2
_geom_bond_publ_flag
O1 C2 1.322(4) . ?
O1 C1 1.440(4) . ?
O2 C2 1.189(3) . ?
O3 C17 1.373(3) . ?
O3 C3 1.444(3) . ?
N1 C22 1.403(3) . ?
N1 C3 1.429(3) . ?
C2 C3 1.531(4) . ?
C3 C4 1.503(4) . ?
C4 C5 1.321(4) . ?
C5 C12 1.476(4) . ?
C5 C6 1.492(4) . ?
C6 C7 1.372(5) . ?
C6 C11 1.375(4) . ?
C7 C8 1.386(5) . ?
C8 C9 1.358(7) . ?
C9 C10 1.352(7) . ?
C10 C11 1.387(5) . ?
C12 C13 1.384(4) . ?
C12 C17 1.393(4) . ?
C13 C14 1.394(4) . ?
C14 C15 1.390(4) . ?
C14 C18 1.527(4) . ?
C15 C16 1.371(5) . ?
C16 C17 1.375(4) . ?
C18 C20 1.525(5) . ?
C18 C21 1.527(5) . ?
C18 C19 1.536(4) . ?
C22 C23 1.380(4) . ?
C22 C27 1.384(4) . ?
C23 C24 1.383(4) . ?
C24 C25 1.363(5) . ?
C25 C26 1.386(5) . ?
C25 C28 1.514(4) . ?
C26 C27 1.381(4) . ?

loop_
_geom_hbond_atom_site_label_D
_geom_hbond_atom_site_label_H
_geom_hbond_atom_site_label_A
_geom_hbond_distance_DH
_geom_hbond_distance_HA
_geom_hbond_distance_DA
_geom_hbond_angle_DHA
_geom_hbond_site_symmetry_A
N1 H1A O2 0.86 2.18 2.981(3) 154.0 1_455

loop_
_cod_related_entry_id
_cod_related_entry_database
_cod_related_entry_code
1 ChemSpider 30653486
